data_4115694
loop_
_publ_author_name
'Akio Toshimitsu'
'Tomoyuki Saeki'
'Kohei Tamao'

_publ_section_title
;
 Phosphonium Sila-ylide: Reaction Pathway Different from Ammonium
 Sila-ylide but Similar to Phosphonium Ylide
;
_journal_name_full 'Journal of the American Chemical Society'
_journal_page_first 9210
_journal_page_last 9211
_journal_paper_doi 10.1021/ja0160602
_journal_volume 123
_journal_year 2001
_chemical_formula_moiety 'C37 H29 P Si '
_chemical_formula_sum 'C37 H29 P Si'
_chemical_formula_weight 532.70
_space_group_IT_number 14
_symmetry_cell_setting monoclinic
_symmetry_Int_Tables_number 14
_symmetry_space_group_name_Hall '-P 2ybc'
_symmetry_space_group_name_H-M 'P 1 21/c 1'
_audit_creation_date 'Fri Apr 20 01:35:54 2001'
_audit_creation_method 'from TEXRAY.INF file'
_cell_angle_alpha 90
_cell_angle_beta 94.538(3)
_cell_angle_gamma 90
_cell_formula_units_Z 4
_cell_length_a 16.667(1)
_cell_length_b 9.2935(6)
_cell_length_c 17.903(1)
_cell_measurement_reflns_used 0
_cell_measurement_temperature 173.2
_cell_measurement_theta_max 0.0
_cell_measurement_theta_min 0.0
_cell_volume 2764.4(3)
_computing_cell_refinement 'MSC/AFC Diffractometer Control'
_computing_data_collection 'MSC/AFC Diffractometer Control'
_computing_data_reduction teXsan
_computing_publication_material teXsan
_computing_structure_refinement teXsan
_diffrn_ambient_temperature 173.2
_diffrn_detector_area_resol_mean inf
_diffrn_measurement_device_type 'Rigaku RAXIS-II'
_diffrn_radiation_detector 'Imaging Plate'
_diffrn_radiation_monochromator graphite
_diffrn_radiation_source 'Rigaku rotating anode'
_diffrn_radiation_type 'Mo K\a'
_diffrn_radiation_wavelength 0.7107
_diffrn_reflns_av_R_equivalents 0.000
_diffrn_reflns_av_sigmaI/netI 0.048
_diffrn_reflns_limit_h_max 21
_diffrn_reflns_limit_h_min 0
_diffrn_reflns_limit_k_max 12
_diffrn_reflns_limit_k_min 0
_diffrn_reflns_limit_l_max 23
_diffrn_reflns_limit_l_min -23
_diffrn_reflns_number 5578
_diffrn_reflns_reduction_process 'Lp corrections applied'
_diffrn_reflns_theta_max 0.00
_diffrn_reflns_theta_min 0.00
_exptl_absorpt_coefficient_mu 0.168
_exptl_absorpt_correction_type none
_exptl_crystal_colour colorless
_exptl_crystal_density_diffrn 1.280
_exptl_crystal_description prismatic
_exptl_crystal_F_000 1120.00
_exptl_crystal_size_max 0.300
_exptl_crystal_size_mid 0.200
_exptl_crystal_size_min 0.100
_refine_diff_density_max 0.74
_refine_diff_density_min -0.52
_refine_ls_extinction_coef 0.023(5)
_refine_ls_extinction_method 'Zachariasen(1967) type 2 gaussian isotropic'
_refine_ls_goodness_of_fit_ref 1.213
_refine_ls_hydrogen_treatment noref
_refine_ls_matrix_type full
_refine_ls_number_constraints 0
_refine_ls_number_parameters 353
_refine_ls_number_reflns 4354
_refine_ls_number_restraints 0
_refine_ls_R_factor_all 0.0654
_refine_ls_R_factor_gt 0.0654
_refine_ls_shift/su_max 0.0000
_refine_ls_shift/su_mean 0.0000
_refine_ls_structure_factor_coef F
_refine_ls_weighting_details 'w = 1/[\s^2^(Fo) + 0.00360|Fo|^2^]'
_refine_ls_weighting_scheme calc
_refine_ls_wR_factor_gt 0.0848
_refine_ls_wR_factor_ref 0.0848
_reflns_number_gt 4354
_reflns_number_total 5578
_reflns_threshold_expression >2.0sigma(I)
_cod_data_source_file ja0160602_s2_3.cif
_cod_data_source_block p-sily
_cod_original_sg_symbol_H-M 'P 21/c '
_cod_original_formula_sum 'C37 H29 P Si '
_cod_database_code 4115694

loop_
_symmetry_equiv_pos_as_xyz
x,y,z
-x,1/2+y,1/2-z
-x,-y,-z
x,1/2-y,1/2+z

loop_
_atom_site_label
_atom_site_type_symbol
_atom_site_fract_x
_atom_site_fract_y
_atom_site_fract_z
_atom_site_U_iso_or_equiv
_atom_site_adp_type
_atom_site_occupancy
_atom_site_calc_flag
P(1) P 0.16695(4) 0.25451(6) 0.11900(4) 0.0179(2) Uani 1.00 d
Si(1) Si 0.33889(4) 0.17987(7) 0.12577(4) 0.0204(2) Uani 1.00 d
C(1) C 0.4513(2) 0.1726(3) 0.1249(2) 0.0326(8) Uani 1.00 d
C(2) C 0.3194(1) 0.0786(3) 0.2128(1) 0.0208(6) Uani 1.00 d
C(3) C 0.3433(2) -0.0661(3) 0.2193(2) 0.0266(7) Uani 1.00 d
C(4) C 0.3357(2) -0.1418(3) 0.2847(2) 0.0296(7) Uani 1.00 d
C(5) C 0.3046(2) -0.0767(3) 0.3449(2) 0.0306(7) Uani 1.00 d
C(6) C 0.2814(2) 0.0662(3) 0.3399(2) 0.0307(7) Uani 1.00 d
C(7) C 0.2888(2) 0.1422(3) 0.2750(2) 0.0262(7) Uani 1.00 d
C(8) C 0.2972(2) 0.1009(3) 0.0327(2) 0.0229(6) Uani 1.00 d
C(9) C 0.3513(2) 0.0153(3) -0.0017(2) 0.0332(8) Uani 1.00 d
C(10) C 0.3374(2) -0.0387(4) -0.0741(2) 0.0413(9) Uani 1.00 d
C(11) C 0.2676(2) -0.0084(3) -0.1144(2) 0.0364(8) Uani 1.00 d
C(12) C 0.1333(2) 0.0966(3) -0.1240(2) 0.0330(8) Uani 1.00 d
C(13) C 0.0718(2) 0.1655(3) -0.0940(2) 0.0310(7) Uani 1.00 d
C(14) C 0.0830(2) 0.2191(3) -0.0208(2) 0.0257(6) Uani 1.00 d
C(15) C 0.1550(2) 0.2037(2) 0.0211(1) 0.0195(6) Uani 1.00 d
C(16) C 0.2211(2) 0.1285(3) -0.0085(1) 0.0207(6) Uani 1.00 d
C(17) C 0.2077(2) 0.0737(3) -0.0829(2) 0.0260(7) Uani 1.00 d
C(18) C 0.3103(2) 0.3773(3) 0.1247(1) 0.0206(6) Uani 1.00 d
C(19) C 0.2317(1) 0.4133(3) 0.1145(1) 0.0184(6) Uani 1.00 d
C(20) C 0.3745(1) 0.4863(3) 0.1154(2) 0.0217(6) Uani 1.00 d
C(21) C 0.4276(2) 0.5280(4) 0.1741(2) 0.0372(8) Uani 1.00 d
C(22) C 0.4880(2) 0.6264(4) 0.1626(3) 0.048(1) Uani 1.00 d
C(23) C 0.4957(2) 0.6829(4) 0.0939(3) 0.051(1) Uani 1.00 d
C(24) C 0.4437(3) 0.6422(5) 0.0357(3) 0.069(1) Uani 1.00 d
C(25) C 0.3826(2) 0.5447(4) 0.0460(2) 0.0443(9) Uani 1.00 d
C(26) C 0.2008(1) 0.5591(3) 0.0938(1) 0.0183(6) Uani 1.00 d
C(27) C 0.2023(2) 0.6696(3) 0.1462(2) 0.0235(6) Uani 1.00 d
C(28) C 0.1704(2) 0.8041(3) 0.1251(2) 0.0282(7) Uani 1.00 d
C(29) C 0.1392(2) 0.8288(3) 0.0539(2) 0.0276(7) Uani 1.00 d
C(30) C 0.1396(2) 0.7205(3) 0.0008(2) 0.0276(7) Uani 1.00 d
C(31) C 0.1708(2) 0.5863(3) 0.0213(2) 0.0249(6) Uani 1.00 d
C(32) C 0.0680(1) 0.3104(3) 0.1449(1) 0.0194(6) Uani 1.00 d
C(33) C 0.0260(2) 0.4367(3) 0.1254(2) 0.0238(6) Uani 1.00 d
C(34) C -0.0488(2) 0.4620(3) 0.1522(2) 0.0277(7) Uani 1.00 d
C(35) C -0.0822(2) 0.3631(3) 0.1981(2) 0.0290(7) Uani 1.00 d
C(36) C -0.0419(2) 0.2386(3) 0.2174(2) 0.0310(7) Uani 1.00 d
C(37) C 0.0331(2) 0.2119(3) 0.1916(2) 0.0270(7) Uani 1.00 d
H(1) H 0.4657 0.1784 0.0747 0.0391 Uiso 1.00 calc
H(2) H 0.4745 0.2511 0.1529 0.0391 Uiso 1.00 calc
H(3) H 0.4706 0.0847 0.1466 0.0391 Uiso 1.00 calc
H(4) H 0.3650 -0.1125 0.1781 0.0319 Uiso 1.00 calc
H(5) H 0.3520 -0.2397 0.2881 0.0355 Uiso 1.00 calc
H(6) H 0.2990 -0.1293 0.3897 0.0367 Uiso 1.00 calc
H(7) H 0.2603 0.1119 0.3815 0.0368 Uiso 1.00 calc
H(8) H 0.2726 0.2402 0.2725 0.0315 Uiso 1.00 calc
H(9) H 0.4008 -0.0080 0.0256 0.0398 Uiso 1.00 calc
H(10) H 0.3769 -0.0966 -0.0950 0.0496 Uiso 1.00 calc
H(11) H 0.2588 -0.0426 -0.1643 0.0437 Uiso 1.00 calc
H(12) H 0.1261 0.0628 -0.1741 0.0395 Uiso 1.00 calc
H(13) H 0.0216 0.1774 -0.1224 0.0372 Uiso 1.00 calc
H(14) H 0.0398 0.2670 0.0003 0.0309 Uiso 1.00 calc
H(15) H 0.4229 0.4893 0.2227 0.0446 Uiso 1.00 calc
H(16) H 0.5244 0.6545 0.2035 0.0580 Uiso 1.00 calc
H(17) H 0.5372 0.7503 0.0865 0.0618 Uiso 1.00 calc
H(18) H 0.4491 0.6811 -0.0127 0.0826 Uiso 1.00 calc
H(19) H 0.3462 0.5181 0.0047 0.0532 Uiso 1.00 calc
H(20) H 0.2248 0.6539 0.1959 0.0282 Uiso 1.00 calc
H(21) H 0.1707 0.8793 0.1610 0.0338 Uiso 1.00 calc
H(22) H 0.1170 0.9203 0.0405 0.0331 Uiso 1.00 calc
H(23) H 0.1187 0.7378 -0.0493 0.0331 Uiso 1.00 calc
H(24) H 0.1715 0.5122 -0.0152 0.0299 Uiso 1.00 calc
H(25) H 0.0485 0.5054 0.0937 0.0286 Uiso 1.00 calc
H(26) H -0.0771 0.5481 0.1389 0.0332 Uiso 1.00 calc
H(27) H -0.1332 0.3814 0.2163 0.0349 Uiso 1.00 calc
H(28) H -0.0652 0.1702 0.2486 0.0372 Uiso 1.00 calc
H(29) H 0.0609 0.1258 0.2058 0.0324 Uiso 1.00 calc

loop_
_atom_site_aniso_label
_atom_site_aniso_U_11
_atom_site_aniso_U_22
_atom_site_aniso_U_33
_atom_site_aniso_U_12
_atom_site_aniso_U_13
_atom_site_aniso_U_23
P(1) 0.0132(3) 0.0180(3) 0.0223(3) 0.0012(2) 0.0007(2) 0.0025(2)
Si(1) 0.0144(3) 0.0223(4) 0.0244(4) 0.0021(2) 0.0013(3) 0.0055(2)
C(1) 0.018(1) 0.039(2) 0.041(2) 0.004(1) 0.007(1) 0.011(1)
C(2) 0.013(1) 0.025(1) 0.023(1) -0.0002(9) -0.0030(9) 0.0071(9)
C(3) 0.024(1) 0.026(1) 0.028(1) 0.002(1) -0.001(1) 0.003(1)
C(4) 0.033(2) 0.023(1) 0.031(2) -0.001(1) -0.006(1) 0.006(1)
C(5) 0.031(1) 0.037(1) 0.023(1) -0.009(1) -0.004(1) 0.008(1)
C(6) 0.030(1) 0.040(2) 0.023(1) 0.001(1) 0.002(1) 0.001(1)
C(7) 0.024(1) 0.026(1) 0.028(1) 0.002(1) 0.000(1) 0.0013(10)
C(8) 0.023(1) 0.021(1) 0.026(1) 0.0038(10) 0.004(1) 0.0034(9)
C(9) 0.026(1) 0.035(1) 0.039(2) 0.010(1) 0.006(1) -0.001(1)
C(10) 0.036(2) 0.045(2) 0.044(2) 0.012(1) 0.011(2) -0.013(1)
C(11) 0.038(2) 0.038(2) 0.034(2) 0.003(1) 0.008(1) -0.011(1)
C(12) 0.036(2) 0.036(1) 0.027(1) -0.003(1) -0.001(1) -0.006(1)
C(13) 0.027(1) 0.034(1) 0.031(2) 0.001(1) -0.007(1) -0.002(1)
C(14) 0.023(1) 0.025(1) 0.029(1) 0.0030(10) -0.002(1) -0.0007(10)
C(15) 0.019(1) 0.014(1) 0.025(1) -0.0003(9) 0.002(1) 0.0026(8)
C(16) 0.020(1) 0.019(1) 0.024(1) -0.0004(9) 0.004(1) 0.0016(9)
C(17) 0.029(1) 0.023(1) 0.027(1) 0.002(1) 0.005(1) -0.0017(10)
C(18) 0.018(1) 0.023(1) 0.021(1) -0.0020(9) 0.0015(9) 0.0036(9)
C(19) 0.015(1) 0.022(1) 0.018(1) 0.0015(9) -0.0004(9) 0.0009(8)
C(20) 0.015(1) 0.024(1) 0.026(1) -0.0015(9) -0.0018(10) 0.0036(9)
C(21) 0.026(1) 0.051(2) 0.033(2) -0.010(1) -0.004(1) -0.003(1)
C(22) 0.024(2) 0.053(2) 0.067(3) -0.013(1) -0.006(2) -0.017(2)
C(23) 0.022(1) 0.039(2) 0.093(3) -0.011(1) 0.001(2) 0.018(2)
C(24) 0.041(2) 0.090(3) 0.075(3) -0.027(2) -0.002(2) 0.049(3)
C(25) 0.026(2) 0.070(2) 0.035(2) -0.019(2) -0.006(1) 0.021(2)
C(26) 0.013(1) 0.019(1) 0.023(1) -0.0024(8) 0.0023(9) 0.0011(9)
C(27) 0.023(1) 0.025(1) 0.023(1) -0.0011(10) 0.000(1) -0.0038(9)
C(28) 0.030(1) 0.020(1) 0.035(2) -0.001(1) 0.007(1) -0.006(1)
C(29) 0.024(1) 0.018(1) 0.041(2) 0.0009(10) 0.007(1) 0.003(1)
C(30) 0.029(1) 0.027(1) 0.026(1) -0.002(1) -0.002(1) 0.0058(10)
C(31) 0.029(1) 0.021(1) 0.025(1) -0.0010(10) 0.002(1) 0.0008(9)
C(32) 0.016(1) 0.021(1) 0.021(1) 0.0005(9) 0.0009(9) -0.0003(9)
C(33) 0.019(1) 0.025(1) 0.027(1) 0.0001(10) 0.001(1) 0.0017(10)
C(34) 0.020(1) 0.030(1) 0.032(1) 0.007(1) -0.002(1) -0.003(1)
C(35) 0.015(1) 0.047(2) 0.025(1) 0.003(1) 0.004(1) -0.003(1)
C(36) 0.025(1) 0.041(2) 0.029(1) 0.000(1) 0.007(1) 0.009(1)
C(37) 0.024(1) 0.029(1) 0.029(1) 0.003(1) 0.005(1) 0.007(1)

loop_
_atom_type_symbol
_atom_type_description
_atom_type_scat_dispersion_real
_atom_type_scat_dispersion_imag
_atom_type_scat_source
C C 0.003 0.002
;International Tables for Crystallography
(1992, Vol. C, Tables 4.2.6.8 and 6.1.1.1)
;
H H 0.000 0.000
;International Tables for Crystallography
(1992, Vol. C, Table 6.1.1.2)
;
P P 0.102 0.094
;International Tables for Crystallography
(1992, Vol. C, Tables 4.2.6.8 and 6.1.1.1)
;
Si Si 0.082 0.070
;International Tables for Crystallography
(1992, Vol. C, Tables 4.2.6.8 and 6.1.1.1)
;

loop_
_geom_angle_atom_site_label_1
_geom_angle_atom_site_label_2
_geom_angle_atom_site_label_3
_geom_angle
_geom_angle_site_symmetry_1
_geom_angle_site_symmetry_2
_geom_angle_site_symmetry_3
_geom_angle_publ_flag
C(15) P(1) C(19) 100.8(1) 1_555 1_555 1_555 yes
C(15) P(1) C(32) 106.7(1) 1_555 1_555 1_555 yes
C(19) P(1) C(32) 109.2(1) 1_555 1_555 1_555 yes
C(1) Si(1) C(2) 103.2(1) 1_555 1_555 1_555 yes
C(1) Si(1) C(8) 105.9(1) 1_555 1_555 1_555 yes
C(1) Si(1) C(18) 106.5(1) 1_555 1_555 1_555 yes
C(2) Si(1) C(8) 117.4(1) 1_555 1_555 1_555 yes
C(2) Si(1) C(18) 115.8(1) 1_555 1_555 1_555 yes
C(8) Si(1) C(18) 106.9(1) 1_555 1_555 1_555 yes
Si(1) C(1) H(1) 109.5(2) 1_555 1_555 1_555 no
Si(1) C(1) H(2) 109.5(2) 1_555 1_555 1_555 no
Si(1) C(1) H(3) 109.5(2) 1_555 1_555 1_555 no
H(1) C(1) H(2) 109.5(3) 1_555 1_555 1_555 no
H(1) C(1) H(3) 109.5(3) 1_555 1_555 1_555 no
H(2) C(1) H(3) 109.5(3) 1_555 1_555 1_555 no
Si(1) C(2) C(3) 118.9(2) 1_555 1_555 1_555 yes
Si(1) C(2) C(7) 123.5(2) 1_555 1_555 1_555 yes
C(3) C(2) C(7) 117.4(2) 1_555 1_555 1_555 yes
C(2) C(3) C(4) 120.9(2) 1_555 1_555 1_555 yes
C(2) C(3) H(4) 119.6(3) 1_555 1_555 1_555 no
C(4) C(3) H(4) 119.6(3) 1_555 1_555 1_555 no
C(3) C(4) C(5) 120.5(3) 1_555 1_555 1_555 yes
C(3) C(4) H(5) 119.7(3) 1_555 1_555 1_555 no
C(5) C(4) H(5) 119.8(3) 1_555 1_555 1_555 no
C(4) C(5) C(6) 119.5(3) 1_555 1_555 1_555 yes
C(4) C(5) H(6) 120.3(3) 1_555 1_555 1_555 no
C(6) C(5) H(6) 120.3(3) 1_555 1_555 1_555 no
C(5) C(6) C(7) 120.4(3) 1_555 1_555 1_555 yes
C(5) C(6) H(7) 119.8(3) 1_555 1_555 1_555 no
C(7) C(6) H(7) 119.8(3) 1_555 1_555 1_555 no
C(2) C(7) C(6) 121.4(2) 1_555 1_555 1_555 yes
C(2) C(7) H(8) 119.3(3) 1_555 1_555 1_555 no
C(6) C(7) H(8) 119.3(3) 1_555 1_555 1_555 no
Si(1) C(8) C(9) 114.0(2) 1_555 1_555 1_555 yes
Si(1) C(8) C(16) 128.8(2) 1_555 1_555 1_555 yes
C(9) C(8) C(16) 117.0(3) 1_555 1_555 1_555 yes
C(8) C(9) C(10) 123.7(3) 1_555 1_555 1_555 yes
C(8) C(9) H(9) 118.1(3) 1_555 1_555 1_555 no
C(10) C(9) H(9) 118.1(3) 1_555 1_555 1_555 no
C(9) C(10) C(11) 119.7(3) 1_555 1_555 1_555 yes
C(9) C(10) H(10) 120.1(4) 1_555 1_555 1_555 no
C(11) C(10) H(10) 120.1(4) 1_555 1_555 1_555 no
C(10) C(11) C(17) 120.5(3) 1_555 1_555 1_555 yes
C(10) C(11) H(11) 119.8(3) 1_555 1_555 1_555 no
C(17) C(11) H(11) 119.7(3) 1_555 1_555 1_555 no
C(13) C(12) C(17) 121.9(3) 1_555 1_555 1_555 yes
C(13) C(12) H(12) 119.1(3) 1_555 1_555 1_555 no
C(17) C(12) H(12) 119.1(3) 1_555 1_555 1_555 no
C(12) C(13) C(14) 119.3(3) 1_555 1_555 1_555 yes
C(12) C(13) H(13) 120.4(3) 1_555 1_555 1_555 no
C(14) C(13) H(13) 120.4(3) 1_555 1_555 1_555 no
C(13) C(14) C(15) 121.4(3) 1_555 1_555 1_555 yes
C(13) C(14) H(14) 119.3(3) 1_555 1_555 1_555 no
C(15) C(14) H(14) 119.3(3) 1_555 1_555 1_555 no
P(1) C(15) C(14) 121.8(2) 1_555 1_555 1_555 yes
P(1) C(15) C(16) 117.0(2) 1_555 1_555 1_555 yes
C(14) C(15) C(16) 120.7(2) 1_555 1_555 1_555 yes
C(8) C(16) C(15) 124.5(2) 1_555 1_555 1_555 yes
C(8) C(16) C(17) 118.8(2) 1_555 1_555 1_555 yes
C(15) C(16) C(17) 116.6(2) 1_555 1_555 1_555 yes
C(11) C(17) C(12) 119.7(3) 1_555 1_555 1_555 yes
C(11) C(17) C(16) 120.2(3) 1_555 1_555 1_555 yes
C(12) C(17) C(16) 120.1(2) 1_555 1_555 1_555 yes
Si(1) C(18) C(19) 118.8(2) 1_555 1_555 1_555 yes
Si(1) C(18) C(20) 118.5(2) 1_555 1_555 1_555 yes
C(19) C(18) C(20) 120.9(2) 1_555 1_555 1_555 yes
P(1) C(19) C(18) 111.3(2) 1_555 1_555 1_555 yes
P(1) C(19) C(26) 123.4(2) 1_555 1_555 1_555 yes
C(18) C(19) C(26) 124.9(2) 1_555 1_555 1_555 yes
C(18) C(20) C(21) 122.0(2) 1_555 1_555 1_555 yes
C(18) C(20) C(25) 119.4(3) 1_555 1_555 1_555 yes
C(21) C(20) C(25) 118.5(3) 1_555 1_555 1_555 yes
C(20) C(21) C(22) 120.2(3) 1_555 1_555 1_555 yes
C(20) C(21) H(15) 119.9(3) 1_555 1_555 1_555 no
C(22) C(21) H(15) 119.9(4) 1_555 1_555 1_555 no
C(21) C(22) C(23) 120.8(4) 1_555 1_555 1_555 yes
C(21) C(22) H(16) 119.6(4) 1_555 1_555 1_555 no
C(23) C(22) H(16) 119.6(4) 1_555 1_555 1_555 no
C(22) C(23) C(24) 119.3(3) 1_555 1_555 1_555 yes
C(22) C(23) H(17) 120.4(5) 1_555 1_555 1_555 no
C(24) C(23) H(17) 120.4(4) 1_555 1_555 1_555 no
C(23) C(24) C(25) 120.9(4) 1_555 1_555 1_555 yes
C(23) C(24) H(18) 119.6(4) 1_555 1_555 1_555 no
C(25) C(24) H(18) 119.6(5) 1_555 1_555 1_555 no
C(20) C(25) C(24) 120.3(3) 1_555 1_555 1_555 yes
C(20) C(25) H(19) 119.9(3) 1_555 1_555 1_555 no
C(24) C(25) H(19) 119.9(3) 1_555 1_555 1_555 no
C(19) C(26) C(27) 121.2(2) 1_555 1_555 1_555 yes
C(19) C(26) C(31) 119.7(2) 1_555 1_555 1_555 yes
C(27) C(26) C(31) 119.1(2) 1_555 1_555 1_555 yes
C(26) C(27) C(28) 119.5(3) 1_555 1_555 1_555 yes
C(26) C(27) H(20) 120.2(3) 1_555 1_555 1_555 no
C(28) C(27) H(20) 120.3(3) 1_555 1_555 1_555 no
C(27) C(28) C(29) 120.9(2) 1_555 1_555 1_555 yes
C(27) C(28) H(21) 119.5(3) 1_555 1_555 1_555 no
C(29) C(28) H(21) 119.5(3) 1_555 1_555 1_555 no
C(28) C(29) C(30) 119.9(2) 1_555 1_555 1_555 yes
C(28) C(29) H(22) 120.0(3) 1_555 1_555 1_555 no
C(30) C(29) H(22) 120.0(3) 1_555 1_555 1_555 no
C(29) C(30) C(31) 119.5(3) 1_555 1_555 1_555 yes
C(29) C(30) H(23) 120.2(3) 1_555 1_555 1_555 no
C(31) C(30) H(23) 120.2(3) 1_555 1_555 1_555 no
C(26) C(31) C(30) 120.9(2) 1_555 1_555 1_555 yes
C(26) C(31) H(24) 119.5(3) 1_555 1_555 1_555 no
C(30) C(31) H(24) 119.5(3) 1_555 1_555 1_555 no
P(1) C(32) C(33) 128.4(2) 1_555 1_555 1_555 yes
P(1) C(32) C(37) 113.1(2) 1_555 1_555 1_555 yes
C(33) C(32) C(37) 118.4(2) 1_555 1_555 1_555 yes
C(32) C(33) C(34) 120.0(2) 1_555 1_555 1_555 yes
C(32) C(33) H(25) 120.0(2) 1_555 1_555 1_555 no
C(34) C(33) H(25) 120.0(3) 1_555 1_555 1_555 no
C(33) C(34) C(35) 120.6(2) 1_555 1_555 1_555 yes
C(33) C(34) H(26) 119.7(3) 1_555 1_555 1_555 no
C(35) C(34) H(26) 119.7(3) 1_555 1_555 1_555 no
C(34) C(35) C(36) 120.0(2) 1_555 1_555 1_555 yes
C(34) C(35) H(27) 120.0(3) 1_555 1_555 1_555 no
C(36) C(35) H(27) 120.0(3) 1_555 1_555 1_555 no
C(35) C(36) C(37) 120.2(2) 1_555 1_555 1_555 yes
C(35) C(36) H(28) 119.9(3) 1_555 1_555 1_555 no
C(37) C(36) H(28) 119.9(3) 1_555 1_555 1_555 no
C(32) C(37) C(36) 120.7(2) 1_555 1_555 1_555 yes
C(32) C(37) H(29) 119.6(2) 1_555 1_555 1_555 no
C(36) C(37) H(29) 119.6(3) 1_555 1_555 1_555 no

loop_
_geom_bond_atom_site_label_1
_geom_bond_atom_site_label_2
_geom_bond_distance
_geom_bond_site_symmetry_1
_geom_bond_site_symmetry_2
_geom_bond_publ_flag
P(1) C(15) 1.811(3) 1_555 1_555 yes
P(1) C(19) 1.834(3) 1_555 1_555 yes
P(1) C(32) 1.824(2) 1_555 1_555 yes
Si(1) C(1) 1.876(3) 1_555 1_555 yes
Si(1) C(2) 1.871(3) 1_555 1_555 yes
Si(1) C(8) 1.901(3) 1_555 1_555 yes
Si(1) C(18) 1.895(3) 1_555 1_555 yes
C(2) C(3) 1.405(4) 1_555 1_555 yes
C(2) C(7) 1.393(4) 1_555 1_555 yes
C(3) C(4) 1.381(4) 1_555 1_555 yes
C(4) C(5) 1.372(4) 1_555 1_555 yes
C(5) C(6) 1.383(4) 1_555 1_555 yes
C(6) C(7) 1.372(4) 1_555 1_555 yes
C(8) C(9) 1.383(4) 1_555 1_555 yes
C(8) C(16) 1.438(4) 1_555 1_555 yes
C(9) C(10) 1.391(5) 1_555 1_555 yes
C(10) C(11) 1.349(5) 1_555 1_555 yes
C(11) C(17) 1.409(4) 1_555 1_555 yes
C(12) C(13) 1.356(4) 1_555 1_555 yes
C(12) C(17) 1.406(5) 1_555 1_555 yes
C(13) C(14) 1.400(4) 1_555 1_555 yes
C(14) C(15) 1.371(4) 1_555 1_555 yes
C(15) C(16) 1.442(3) 1_555 1_555 yes
C(16) C(17) 1.427(4) 1_555 1_555 yes
C(18) C(19) 1.350(3) 1_555 1_555 yes
C(18) C(20) 1.492(3) 1_555 1_555 yes
C(19) C(26) 1.487(3) 1_555 1_555 yes
C(20) C(21) 1.373(4) 1_555 1_555 yes
C(20) C(25) 1.374(4) 1_555 1_555 yes
C(21) C(22) 1.388(5) 1_555 1_555 yes
C(22) C(23) 1.353(6) 1_555 1_555 yes
C(23) C(24) 1.355(7) 1_555 1_555 yes
C(24) C(25) 1.385(5) 1_555 1_555 yes
C(26) C(27) 1.389(3) 1_555 1_555 yes
C(26) C(31) 1.378(4) 1_555 1_555 yes
C(27) C(28) 1.399(4) 1_555 1_555 yes
C(28) C(29) 1.357(4) 1_555 1_555 yes
C(29) C(30) 1.385(4) 1_555 1_555 yes
C(30) C(31) 1.389(4) 1_555 1_555 yes
C(32) C(33) 1.397(4) 1_555 1_555 yes
C(32) C(37) 1.397(4) 1_555 1_555 yes
C(33) C(34) 1.390(4) 1_555 1_555 yes
C(34) C(35) 1.379(4) 1_555 1_555 yes
C(35) C(36) 1.369(4) 1_555 1_555 yes
C(36) C(37) 1.388(4) 1_555 1_555 yes
Si(1) C(1) 1.876(3) 1_555 1_555 yes
Si(1) P(1) 2.9416(9) 1_555 1_555 yes

loop_
_geom_contact_atom_site_label_1
_geom_contact_atom_site_label_2
_geom_contact_distance
_geom_contact_site_symmetry_1
_geom_contact_site_symmetry_2
Si(1) P(1) 2.9416(9) 1_555 1_555

loop_
_geom_torsion_atom_site_label_1
_geom_torsion_atom_site_label_2
_geom_torsion_atom_site_label_3
_geom_torsion_atom_site_label_4
_geom_torsion
_geom_torsion_site_symmetry_1
_geom_torsion_site_symmetry_2
_geom_torsion_site_symmetry_3
_geom_torsion_site_symmetry_4
_geom_torsion_publ_flag
P(1) C(15) C(14) C(13) -173.1(2) 1_555 1_555 1_555 1_555 yes
P(1) C(15) C(16) C(8) -4.7(3) 1_555 1_555 1_555 1_555 yes
P(1) C(15) C(16) C(17) 172.8(2) 1_555 1_555 1_555 1_555 yes
P(1) C(19) C(18) Si(1) 9.3(3) 1_555 1_555 1_555 1_555 yes
P(1) C(19) C(18) C(20) 173.5(2) 1_555 1_555 1_555 1_555 yes
P(1) C(19) C(26) C(27) 111.3(2) 1_555 1_555 1_555 1_555 yes
P(1) C(19) C(26) C(31) -69.4(3) 1_555 1_555 1_555 1_555 yes
P(1) C(32) C(33) C(34) -178.5(2) 1_555 1_555 1_555 1_555 yes
P(1) C(32) C(37) C(36) 179.2(2) 1_555 1_555 1_555 1_555 yes
Si(1) C(2) C(3) C(4) 175.1(2) 1_555 1_555 1_555 1_555 yes
Si(1) C(2) C(7) C(6) -174.8(2) 1_555 1_555 1_555 1_555 yes
Si(1) C(8) C(9) C(10) -171.7(3) 1_555 1_555 1_555 1_555 yes
Si(1) C(8) C(16) C(15) -12.2(4) 1_555 1_555 1_555 1_555 yes
Si(1) C(8) C(16) C(17) 170.4(2) 1_555 1_555 1_555 1_555 yes
Si(1) C(18) C(19) C(26) -164.2(2) 1_555 1_555 1_555 1_555 yes
Si(1) C(18) C(20) C(21) -79.7(3) 1_555 1_555 1_555 1_555 yes
Si(1) C(18) C(20) C(25) 98.6(3) 1_555 1_555 1_555 1_555 yes
C(1) Si(1) C(2) C(3) -60.4(2) 1_555 1_555 1_555 1_555 yes
C(1) Si(1) C(2) C(7) 113.6(2) 1_555 1_555 1_555 1_555 yes
C(1) Si(1) C(8) C(9) 20.6(2) 1_555 1_555 1_555 1_555 yes
C(1) Si(1) C(8) C(16) -153.4(2) 1_555 1_555 1_555 1_555 yes
C(1) Si(1) C(18) C(19) 170.8(2) 1_555 1_555 1_555 1_555 yes
C(1) Si(1) C(18) C(20) 6.2(2) 1_555 1_555 1_555 1_555 yes
C(2) Si(1) C(8) C(9) -94.0(2) 1_555 1_555 1_555 1_555 yes
C(2) Si(1) C(8) C(16) 92.0(2) 1_555 1_555 1_555 1_555 yes
C(2) Si(1) C(18) C(19) -75.1(2) 1_555 1_555 1_555 1_555 yes
C(2) Si(1) C(18) C(20) 120.3(2) 1_555 1_555 1_555 1_555 yes
C(2) C(3) C(4) C(5) -0.1(5) 1_555 1_555 1_555 1_555 yes
C(2) C(7) C(6) C(5) 0.0(5) 1_555 1_555 1_555 1_555 yes
C(3) C(2) Si(1) C(8) 55.7(3) 1_555 1_555 1_555 1_555 yes
C(3) C(2) Si(1) C(18) -176.4(2) 1_555 1_555 1_555 1_555 yes
C(3) C(2) C(7) C(6) -0.6(4) 1_555 1_555 1_555 1_555 yes
C(3) C(4) C(5) C(6) -0.5(5) 1_555 1_555 1_555 1_555 yes
C(4) C(3) C(2) C(7) 0.7(4) 1_555 1_555 1_555 1_555 yes
C(4) C(5) C(6) C(7) 0.5(5) 1_555 1_555 1_555 1_555 yes
C(7) C(2) Si(1) C(8) -130.3(2) 1_555 1_555 1_555 1_555 yes
C(7) C(2) Si(1) C(18) -2.4(3) 1_555 1_555 1_555 1_555 yes
C(8) Si(1) C(18) C(19) 57.9(2) 1_555 1_555 1_555 1_555 yes
C(8) Si(1) C(18) C(20) -106.7(2) 1_555 1_555 1_555 1_555 yes
C(8) C(9) C(10) C(11) -0.3(5) 1_555 1_555 1_555 1_555 yes
C(8) C(16) C(15) C(14) -176.7(2) 1_555 1_555 1_555 1_555 yes
C(8) C(16) C(17) C(11) 1.3(4) 1_555 1_555 1_555 1_555 yes
C(8) C(16) C(17) C(12) 178.8(2) 1_555 1_555 1_555 1_555 yes
C(9) C(8) Si(1) C(18) 133.9(2) 1_555 1_555 1_555 1_555 yes
C(9) C(8) C(16) C(15) 174.0(2) 1_555 1_555 1_555 1_555 yes
C(9) C(8) C(16) C(17) -3.4(4) 1_555 1_555 1_555 1_555 yes
C(9) C(10) C(11) C(17) -2.0(5) 1_555 1_555 1_555 1_555 yes
C(10) C(9) C(8) C(16) 3.1(4) 1_555 1_555 1_555 1_555 yes
C(10) C(11) C(17) C(12) -176.0(3) 1_555 1_555 1_555 1_555 yes
C(10) C(11) C(17) C(16) 1.5(4) 1_555 1_555 1_555 1_555 yes
C(11) C(17) C(12) C(13) 175.0(3) 1_555 1_555 1_555 1_555 yes
C(11) C(17) C(16) C(15) -176.3(2) 1_555 1_555 1_555 1_555 yes
C(12) C(13) C(14) C(15) 0.2(4) 1_555 1_555 1_555 1_555 yes
C(12) C(17) C(16) C(15) 1.2(4) 1_555 1_555 1_555 1_555 yes
C(13) C(12) C(17) C(16) -2.5(4) 1_555 1_555 1_555 1_555 yes
C(13) C(14) C(15) C(16) -1.5(4) 1_555 1_555 1_555 1_555 yes
C(14) C(13) C(12) C(17) 1.8(5) 1_555 1_555 1_555 1_555 yes
C(14) C(15) P(1) C(19) -110.0(2) 1_555 1_555 1_555 1_555 yes
C(14) C(15) P(1) C(32) 4.0(2) 1_555 1_555 1_555 1_555 yes
C(14) C(15) C(16) C(17) 0.8(3) 1_555 1_555 1_555 1_555 yes
C(15) P(1) C(19) C(18) -91.8(2) 1_555 1_555 1_555 1_555 yes
C(15) P(1) C(19) C(26) 81.8(2) 1_555 1_555 1_555 1_555 yes
C(15) P(1) C(32) C(33) -73.2(3) 1_555 1_555 1_555 1_555 yes
C(15) P(1) C(32) C(37) 108.3(2) 1_555 1_555 1_555 1_555 yes
C(16) C(8) Si(1) C(18) -40.1(2) 1_555 1_555 1_555 1_555 yes
C(16) C(15) P(1) C(19) 78.1(2) 1_555 1_555 1_555 1_555 yes
C(16) C(15) P(1) C(32) -167.9(2) 1_555 1_555 1_555 1_555 yes
C(18) C(19) P(1) C(32) 156.1(2) 1_555 1_555 1_555 1_555 yes
C(18) C(19) C(26) C(27) -75.9(3) 1_555 1_555 1_555 1_555 yes
C(18) C(19) C(26) C(31) 103.4(3) 1_555 1_555 1_555 1_555 yes
C(18) C(20) C(21) C(22) 178.0(3) 1_555 1_555 1_555 1_555 yes
C(18) C(20) C(25) C(24) -177.7(4) 1_555 1_555 1_555 1_555 yes
C(19) P(1) C(32) C(33) 35.0(3) 1_555 1_555 1_555 1_555 yes
C(19) P(1) C(32) C(37) -143.5(2) 1_555 1_555 1_555 1_555 yes
C(19) C(18) C(20) C(21) 116.0(3) 1_555 1_555 1_555 1_555 yes
C(19) C(18) C(20) C(25) -65.6(4) 1_555 1_555 1_555 1_555 yes
C(19) C(26) C(27) C(28) -178.1(2) 1_555 1_555 1_555 1_555 yes
C(19) C(26) C(31) C(30) 178.3(2) 1_555 1_555 1_555 1_555 yes
C(20) C(18) C(19) C(26) 0.0(4) 1_555 1_555 1_555 1_555 yes
C(20) C(21) C(22) C(23) 0.0(6) 1_555 1_555 1_555 1_555 yes
C(20) C(25) C(24) C(23) -0.7(7) 1_555 1_555 1_555 1_555 yes
C(21) C(20) C(25) C(24) 0.7(5) 1_555 1_555 1_555 1_555 yes
C(21) C(22) C(23) C(24) -0.1(6) 1_555 1_555 1_555 1_555 yes
C(22) C(21) C(20) C(25) -0.3(5) 1_555 1_555 1_555 1_555 yes
C(22) C(23) C(24) C(25) 0.4(7) 1_555 1_555 1_555 1_555 yes
C(26) C(19) P(1) C(32) -30.3(2) 1_555 1_555 1_555 1_555 yes
C(26) C(27) C(28) C(29) -1.0(4) 1_555 1_555 1_555 1_555 yes
C(26) C(31) C(30) C(29) 0.5(4) 1_555 1_555 1_555 1_555 yes
C(27) C(26) C(31) C(30) -2.3(4) 1_555 1_555 1_555 1_555 yes
C(27) C(28) C(29) C(30) -0.9(4) 1_555 1_555 1_555 1_555 yes
C(28) C(27) C(26) C(31) 2.6(4) 1_555 1_555 1_555 1_555 yes
C(28) C(29) C(30) C(31) 1.2(4) 1_555 1_555 1_555 1_555 yes
C(32) C(33) C(34) C(35) -0.1(4) 1_555 1_555 1_555 1_555 yes
C(32) C(37) C(36) C(35) -0.8(5) 1_555 1_555 1_555 1_555 yes
C(33) C(32) C(37) C(36) 0.5(4) 1_555 1_555 1_555 1_555 yes
C(33) C(34) C(35) C(36) -0.2(5) 1_555 1_555 1_555 1_555 yes
C(34) C(33) C(32) C(37) -0.1(4) 1_555 1_555 1_555 1_555 yes
C(34) C(35) C(36) C(37) 0.6(5) 1_555 1_555 1_555 1_555 yes
